data_4518711
loop_
_publ_author_name
'Simm, Peter E.'
'Sekar, Prakash'
'Richardson, Jeffery'
'Davies, Paul W.'

_publ_section_title
;
 Gold(I)-Catalyzed Synthesis of 3-Sulfenyl Pyrroles and Indoles by a
 Regioselective Annulation of Alkynyl Thioethers
;
_journal_name_full 'ACS Catalysis'
_journal_page_first 6357
_journal_page_last 6362
_journal_paper_doi 10.1021/acscatal.1c01457
_journal_year 2021
_chemical_absolute_configuration unk
_chemical_formula_moiety 'C25 H21 N O2'
_chemical_formula_sum 'C25 H21 N O2'
_chemical_formula_weight 367.43
_space_group_crystal_system monoclinic
_space_group_IT_number 9
_space_group_name_Hall 'C -2yc'
_space_group_name_H-M_alt 'C 1 c 1'
_atom_sites_solution_hydrogens mixed
_atom_sites_solution_primary dual
_audit_creation_date 2020-08-06
_audit_creation_method
;
Olex2 1.2
(compiled 2018.05.29 svn.r3508 for OlexSys, GUI svn.r5506)
;
_cell_angle_alpha 90
_cell_angle_beta 130.407(7)
_cell_angle_gamma 90
_cell_formula_units_Z 4
_cell_length_a 19.2387(9)
_cell_length_b 12.2869(2)
_cell_length_c 10.5907(5)
_cell_measurement_reflns_used 15139
_cell_measurement_temperature 100.01(10)
_cell_measurement_theta_max 74.4530
_cell_measurement_theta_min 4.6470
_cell_volume 1906.3(2)
_computing_cell_refinement 'CrysAlisPro 1.171.39.46 (Rigaku OD, 2018)'
_computing_data_collection 'CrysAlisPro 1.171.39.46 (Rigaku OD, 2018)'
_computing_data_reduction 'CrysAlisPro 1.171.39.46 (Rigaku OD, 2018)'
_computing_molecular_graphics 'Olex2 (Dolomanov et al., 2009)'
_computing_publication_material 'Olex2 (Dolomanov et al., 2009)'
_computing_structure_refinement 'ShelXL (Sheldrick, 2015)'
_computing_structure_solution 'ShelXT (Sheldrick, 2015)'
_diffrn_ambient_environment N~2~
_diffrn_ambient_temperature 100.01(10)
_diffrn_detector 'CCD plate'
_diffrn_detector_area_resol_mean 5.1768
_diffrn_detector_type Atlas
_diffrn_measured_fraction_theta_full 0.999
_diffrn_measured_fraction_theta_max 0.996
_diffrn_measurement_details
;
List of Runs (angles in degrees, time in seconds):

  # Type    Start    End  Width  t~exp~   \w     \q     \k     \f   Frames
--------------------------------------------------------------------------
  1  \w   -115.00 -20.00   1.00    1.00    --  -42.56 -38.00  90.00   95
  2  \w    -65.00  30.00   1.00    1.00    --  -42.56  38.00-180.00   95
  3  \w    -28.00  69.00   1.00    1.00    --   42.56 -57.00 -90.00   97
  4  \w      1.00  82.00   1.00    1.00    --   42.56 -99.00 -90.00   81
  5  \w     11.00 116.00   1.00    1.00    --   42.56  77.00  30.00  105
  6  \w     32.00 130.00   1.00    1.85    --  106.63 -30.00-150.00   98
  7  \w     83.00 178.00   1.00    1.85    --  106.63  45.00 150.00   95
  8  \w     83.00 178.00   1.00    1.85    --  106.63  45.00  30.00   95
  9  \w     79.00 177.00   1.00    1.85    --  106.63  61.00-180.00   98
 10  \w     83.00 178.00   1.00    1.85    --  106.63  30.00 -60.00   95
 11  \w     33.00 138.00   1.00    1.85    --  106.63 -77.00 -60.00  105
 12  \w     83.00 178.00   1.00    1.85    --  106.63  30.00 120.00   95
 13  \w     35.00 118.00   1.00    1.85    --  106.63-125.00  60.00   83
 14  \w     35.00 118.00   1.00    1.85    --  106.63-125.00 -60.00   83
 15  \w     75.00 178.00   1.00    1.85    --  106.63  77.00 -30.00  103
 16  \w   -116.00 -11.00   1.00    1.00    --  -42.56 -77.00-180.00  105
 17  \w   -116.00 -11.00   1.00    1.00    --  -42.56 -77.00  90.00  105
 18  \w   -113.00 -16.00   1.00    1.00    --  -42.56 -57.00-150.00   97
 19  \w    -65.00  30.00   1.00    1.00    --  -42.56  38.00  90.00   95
 20  \w   -113.00 -16.00   1.00    1.00    --  -42.56 -57.00 -60.00   97
 21  \w     83.00 178.00   1.00    1.85    --  106.63  45.00-120.00   95
 22  \w     75.00 178.00   1.00    1.85    --  106.63  77.00  90.00  103
 23  \w     25.00 109.00   1.00    1.85    --  106.63 -94.00 120.00   84
 24  \w     36.00 134.00   1.00    1.85    --  106.63 -61.00 120.00   98
 25  \w     79.00 177.00   1.00    1.85    --  106.63  61.00-150.00   98
 26  \w     79.00 177.00   1.00    1.85    --  106.63  61.00 -60.00   98
 27  \w     79.00 177.00   1.00    1.85    --  106.63  61.00 -90.00   98
 28  \w     79.00 177.00   1.00    1.85    --  106.63  61.00  30.00   98
 29  \w     79.00 177.00   1.00    1.85    --  106.63  61.00-120.00   98
 30  \w     79.00 177.00   1.00    1.85    --  106.63  61.00  60.00   98
 31  \w     11.00 116.00   1.00    1.00    --   42.56  77.00 -30.00  105
;
_diffrn_measurement_device 'four-circle diffractometer'
_diffrn_measurement_device_type 'SuperNova, Dual, Cu at home/near, Atlas'
_diffrn_measurement_method '\w scans'
_diffrn_orient_matrix_type 'CrysAlisPro convention (1999,Acta A55,543-557)'
_diffrn_orient_matrix_UB_11 -0.0553342000
_diffrn_orient_matrix_UB_12 -0.1042327000
_diffrn_orient_matrix_UB_13 -0.0390198000
_diffrn_orient_matrix_UB_21 -0.0351635000
_diffrn_orient_matrix_UB_22 0.0496660000
_diffrn_orient_matrix_UB_23 0.0829960000
_diffrn_orient_matrix_UB_31 -0.0822729000
_diffrn_orient_matrix_UB_32 0.0488397000
_diffrn_orient_matrix_UB_33 -0.1675214000
_diffrn_radiation_monochromator mirror
_diffrn_radiation_probe x-ray
_diffrn_radiation_type CuK\a
_diffrn_radiation_wavelength 1.54184
_diffrn_reflns_av_R_equivalents 0.0294
_diffrn_reflns_av_unetI/netI 0.0191
_diffrn_reflns_Laue_measured_fraction_full 0.999
_diffrn_reflns_Laue_measured_fraction_max 0.996
_diffrn_reflns_limit_h_max 23
_diffrn_reflns_limit_h_min -23
_diffrn_reflns_limit_k_max 15
_diffrn_reflns_limit_k_min -15
_diffrn_reflns_limit_l_max 13
_diffrn_reflns_limit_l_min -13
_diffrn_reflns_number 17791
_diffrn_reflns_point_group_measured_fraction_full 0.959
_diffrn_reflns_point_group_measured_fraction_max 0.946
_diffrn_reflns_theta_full 67.684
_diffrn_reflns_theta_max 74.336
_diffrn_reflns_theta_min 4.697
_diffrn_source 'micro-focus sealed X-ray tube'
_diffrn_source_type 'SuperNova (Cu) X-ray Source'
_exptl_absorpt_coefficient_mu 0.638
_exptl_absorpt_correction_T_max 1.000
_exptl_absorpt_correction_T_min 0.707
_exptl_absorpt_correction_type gaussian
_exptl_absorpt_process_details
;
CrysAlisPro 1.171.39.46 (Rigaku Oxford Diffraction, 2018)
Numerical absorption correction based on gaussian integration over
			a multifaceted crystal model
Empirical absorption correction using spherical harmonics,
 implemented in SCALE3 ABSPACK scaling algorithm.
;
_exptl_crystal_colour 'light brown'
_exptl_crystal_colour_modifier light
_exptl_crystal_colour_primary brown
_exptl_crystal_density_diffrn 1.280
_exptl_crystal_description block
_exptl_crystal_F_000 776
_exptl_crystal_size_max 0.217
_exptl_crystal_size_mid 0.123
_exptl_crystal_size_min 0.11
_refine_diff_density_max 0.168
_refine_diff_density_min -0.194
_refine_diff_density_rms 0.037
_refine_ls_abs_structure_details
;
 Flack x determined using 1697 quotients [(I+)-(I-)]/[(I+)+(I-)]
 (Parsons, Flack and Wagner, Acta Cryst. B69 (2013) 249-259).
;
_refine_ls_abs_structure_Flack 0.09(7)
_refine_ls_extinction_method none
_refine_ls_goodness_of_fit_ref 1.057
_refine_ls_hydrogen_treatment mixed
_refine_ls_matrix_type full
_refine_ls_number_parameters 259
_refine_ls_number_reflns 3672
_refine_ls_number_restraints 2
_refine_ls_restrained_S_all 1.056
_refine_ls_R_factor_all 0.0282
_refine_ls_R_factor_gt 0.0279
_refine_ls_shift/su_max 0.000
_refine_ls_shift/su_mean 0.000
_refine_ls_structure_factor_coef Fsqd
_refine_ls_weighting_details 'w=1/[\s^2^(Fo^2^)+(0.0419P)^2^+0.6567P] where P=(Fo^2^+2Fc^2^)/3'
_refine_ls_weighting_scheme calc
_refine_ls_wR_factor_gt 0.0704
_refine_ls_wR_factor_ref 0.0708
_reflns_Friedel_coverage 0.896
_reflns_Friedel_fraction_full 0.918
_reflns_Friedel_fraction_max 0.895
_reflns_number_gt 3634
_reflns_number_total 3672
_reflns_threshold_expression 'I > 2\s(I)'
_cod_data_source_file cs1c01457_si_003.cif
_cod_data_source_block 8a
_cod_database_code 4518711
_shelx_shelxl_version_number 2018/3
_chemical_oxdiff_formula 'C25 H21 N1 O2'
_shelx_space_group_comment
;
The symmetry employed for this shelxl refinement is uniquely defined
by the following loop, which should always be used as a source of
symmetry information in preference to the above space-group names.
They are only intended as comments.
;
_reflns_odcompleteness_completeness 99.94
_reflns_odcompleteness_iscentric 1
_reflns_odcompleteness_theta 66.97
_olex2_refinement_description
;
1. Fixed Uiso
 At 1.2 times of:
  All C(H) groups
 At 1.5 times of:
  All C(H,H,H) groups
2.a Aromatic/amide H refined with riding coordinates:
 C7(H7), C8(H8), C9(H9), C10(H10), C11(H11), C14(H14), C15(H15), C16(H16),
 C17(H17), C18(H18), C20(H20), C21(H21), C23(H23), C24(H24)
2.b Idealised Me refined as rotating group:
 C12(H12A,H12B,H12C), C25(H25A,H25B,H25C)
;
_olex2_submission_special_instructions 'No special instructions were received'
_oxdiff_exptl_absorpt_empirical_details
;
Empirical correction (ABSPACK) includes:
- Absorption correction using spherical harmonics
- Frame scaling
;
_oxdiff_exptl_absorpt_empirical_full_max 1.417
_oxdiff_exptl_absorpt_empirical_full_min 0.865

loop_
_space_group_symop_operation_xyz
'x, y, z'
'x, -y, z+1/2'
'x+1/2, y+1/2, z'
'x+1/2, -y+1/2, z+1/2'

loop_
_atom_site_label
_atom_site_type_symbol
_atom_site_fract_x
_atom_site_fract_y
_atom_site_fract_z
_atom_site_U_iso_or_equiv
_atom_site_adp_type
_atom_site_occupancy
_atom_site_site_symmetry_order
_atom_site_calc_flag
_atom_site_refinement_flags_posn
_atom_site_refinement_flags_adp
_atom_site_refinement_flags_occupancy
_atom_site_disorder_assembly
_atom_site_disorder_group
C1 C 0.41183(12) 0.72242(13) 0.2138(2) 0.0148(3) Uani 1 1 d . . . . .
C2 C 0.40676(12) 0.77735(14) 0.0877(2) 0.0156(3) Uani 1 1 d . . . . .
C3 C 0.49468(12) 0.80005(13) 0.1554(2) 0.0144(3) Uani 1 1 d . . . . .
C4 C 0.50453(12) 0.70968(13) 0.3516(2) 0.0149(3) Uani 1 1 d . . . . .
C5 C 0.33243(12) 0.69347(13) 0.1970(2) 0.0157(3) Uani 1 1 d . . . . .
C6 C 0.34309(12) 0.67690(14) 0.3496(2) 0.0174(4) Uani 1 1 d . . . . .
C7 C 0.39636(13) 0.74561(15) 0.4863(2) 0.0190(4) Uani 1 1 d . . . . .
H7 H 0.428189 0.802540 0.486210 0.023 Uiso 1 1 calc R . . . .
C8 C 0.40232(14) 0.72968(17) 0.6232(2) 0.0246(4) Uani 1 1 d . . . . .
H8 H 0.436910 0.776725 0.713331 0.030 Uiso 1 1 calc R . . . .
C9 C 0.35636(14) 0.64322(18) 0.6243(3) 0.0279(4) Uani 1 1 d . . . . .
H9 H 0.360930 0.631745 0.716263 0.033 Uiso 1 1 calc R . . . .
C10 C 0.30372(14) 0.57391(17) 0.4894(3) 0.0279(4) Uani 1 1 d . . . . .
H10 H 0.273782 0.515533 0.491645 0.034 Uiso 1 1 calc R . . . .
C11 C 0.29546(13) 0.59130(15) 0.3503(2) 0.0216(4) Uani 1 1 d . . . . .
H11 H 0.258421 0.546177 0.258281 0.026 Uiso 1 1 calc R . . . .
C12 C 0.32227(13) 0.79905(16) -0.0871(2) 0.0207(4) Uani 1 1 d . . . . .
H12A H 0.338916 0.826363 -0.149302 0.031 Uiso 1 1 calc GR . . . .
H12B H 0.285399 0.851982 -0.087628 0.031 Uiso 1 1 calc GR . . . .
H12C H 0.288322 0.732733 -0.136671 0.031 Uiso 1 1 calc GR . . . .
C13 C 0.52829(12) 0.85441(14) 0.0801(2) 0.0155(3) Uani 1 1 d . . . . .
C14 C 0.59908(12) 0.80969(15) 0.0917(2) 0.0186(4) Uani 1 1 d . . . . .
H14 H 0.627719 0.746307 0.152545 0.022 Uiso 1 1 calc R . . . .
C15 C 0.62693(13) 0.85915(16) 0.0132(2) 0.0222(4) Uani 1 1 d . . . . .
H15 H 0.674084 0.828707 0.021719 0.027 Uiso 1 1 calc R . . . .
C16 C 0.58470(13) 0.95411(16) -0.0783(2) 0.0229(4) Uani 1 1 d . . . . .
H16 H 0.603323 0.986987 -0.131130 0.027 Uiso 1 1 calc R . . . .
C17 C 0.51447(14) 0.99937(16) -0.0899(2) 0.0222(4) Uani 1 1 d . . . . .
H17 H 0.485796 1.062592 -0.151244 0.027 Uiso 1 1 calc R . . . .
C18 C 0.48699(13) 0.95042(15) -0.0103(2) 0.0200(4) Uani 1 1 d . . . . .
H18 H 0.440664 0.981871 -0.017114 0.024 Uiso 1 1 calc R . . . .
C19 C 0.55066(11) 0.64876(14) 0.5065(2) 0.0145(3) Uani 1 1 d . . . . .
C20 C 0.62521(12) 0.69046(14) 0.6597(2) 0.0176(4) Uani 1 1 d . . . . .
H20 H 0.646608 0.759748 0.665575 0.021 Uiso 1 1 calc R . . . .
C21 C 0.66838(13) 0.63006(14) 0.8047(2) 0.0185(4) Uani 1 1 d . . . . .
H21 H 0.718417 0.658659 0.906320 0.022 Uiso 1 1 calc R . . . .
C22 C 0.63603(12) 0.52669(14) 0.7963(2) 0.0162(3) Uani 1 1 d . . . . .
C23 C 0.56098(12) 0.48438(14) 0.6436(2) 0.0178(4) Uani 1 1 d . . . . .
H23 H 0.538702 0.415807 0.638157 0.021 Uiso 1 1 calc R . . . .
C24 C 0.51980(12) 0.54383(14) 0.5009(2) 0.0158(3) Uani 1 1 d . . . . .
H24 H 0.470800 0.514118 0.399319 0.019 Uiso 1 1 calc R . . . .
C25 C 0.74462(16) 0.50208(19) 1.0886(2) 0.0303(5) Uani 1 1 d . . . . .
H25A H 0.795655 0.521385 1.096477 0.045 Uiso 1 1 calc GR . . . .
H25B H 0.763293 0.448442 1.171266 0.045 Uiso 1 1 calc GR . . . .
H25C H 0.722846 0.565619 1.106317 0.045 Uiso 1 1 calc GR . . . .
N1 N 0.55298(10) 0.75778(12) 0.31458(18) 0.0139(3) Uani 1 1 d . . . . .
H1 H 0.6126(19) 0.7613(19) 0.384(3) 0.020(5) Uiso 1 1 d . . . . .
O1 O 0.25554(9) 0.68505(10) 0.06034(16) 0.0203(3) Uani 1 1 d . . . . .
O2 O 0.67382(9) 0.45896(11) 0.92893(16) 0.0211(3) Uani 1 1 d . . . . .

loop_
_atom_site_aniso_label
_atom_site_aniso_U_11
_atom_site_aniso_U_22
_atom_site_aniso_U_33
_atom_site_aniso_U_23
_atom_site_aniso_U_13
_atom_site_aniso_U_12
C1 0.0142(8) 0.0146(7) 0.0141(8) -0.0004(6) 0.0085(7) -0.0001(6)
C2 0.0161(8) 0.0157(8) 0.0149(9) 0.0008(7) 0.0100(8) 0.0021(7)
C3 0.0148(8) 0.0136(7) 0.0135(8) 0.0003(6) 0.0086(8) 0.0012(6)
C4 0.0155(9) 0.0135(7) 0.0161(9) -0.0012(6) 0.0104(8) -0.0009(6)
C5 0.0144(8) 0.0127(7) 0.0186(9) -0.0001(6) 0.0101(8) 0.0011(6)
C6 0.0142(9) 0.0182(8) 0.0205(9) 0.0034(7) 0.0116(8) 0.0036(7)
C7 0.0156(9) 0.0220(8) 0.0201(9) 0.0015(7) 0.0118(8) 0.0023(6)
C8 0.0215(10) 0.0320(11) 0.0204(10) 0.0022(8) 0.0136(9) 0.0069(8)
C9 0.0261(10) 0.0389(11) 0.0273(11) 0.0154(9) 0.0211(10) 0.0137(9)
C10 0.0245(10) 0.0295(10) 0.0383(12) 0.0160(9) 0.0241(10) 0.0084(8)
C11 0.0173(9) 0.0203(9) 0.0277(11) 0.0042(7) 0.0148(9) 0.0022(7)
C12 0.0165(9) 0.0265(9) 0.0150(9) 0.0025(7) 0.0083(8) 0.0018(7)
C13 0.0157(9) 0.0166(8) 0.0124(8) -0.0020(6) 0.0083(8) -0.0029(6)
C14 0.0149(8) 0.0194(8) 0.0188(9) 0.0025(7) 0.0098(8) 0.0014(6)
C15 0.0180(9) 0.0276(9) 0.0244(10) 0.0017(7) 0.0152(9) 0.0005(7)
C16 0.0209(10) 0.0287(10) 0.0209(10) 0.0023(7) 0.0143(9) -0.0039(8)
C17 0.0233(10) 0.0201(9) 0.0215(10) 0.0060(7) 0.0137(9) 0.0004(7)
C18 0.0203(9) 0.0198(8) 0.0216(10) 0.0017(7) 0.0144(9) 0.0025(7)
C19 0.0130(8) 0.0149(8) 0.0155(9) 0.0008(6) 0.0092(8) 0.0014(6)
C20 0.0159(9) 0.0172(8) 0.0192(9) -0.0004(7) 0.0111(8) -0.0028(6)
C21 0.0156(9) 0.0218(9) 0.0152(9) -0.0027(7) 0.0086(8) -0.0032(7)
C22 0.0152(9) 0.0198(8) 0.0154(9) 0.0023(7) 0.0107(8) 0.0023(7)
C23 0.0184(9) 0.0143(7) 0.0199(10) 0.0009(7) 0.0120(8) -0.0006(6)
C24 0.0146(8) 0.0150(8) 0.0152(9) -0.0019(6) 0.0084(7) -0.0008(6)
C25 0.0281(11) 0.0371(11) 0.0136(10) 0.0023(8) 0.0080(9) -0.0069(9)
N1 0.0116(7) 0.0154(6) 0.0128(7) 0.0012(5) 0.0071(7) 0.0006(5)
O1 0.0141(6) 0.0241(6) 0.0186(7) -0.0020(5) 0.0087(6) -0.0016(5)
O2 0.0198(7) 0.0245(6) 0.0131(7) 0.0037(5) 0.0081(6) -0.0008(5)

loop_
_atom_type_symbol
_atom_type_description
_atom_type_scat_dispersion_real
_atom_type_scat_dispersion_imag
_atom_type_scat_source
C C 0.0181 0.0091 'International Tables Vol C Tables 4.2.6.8 and 6.1.1.4'
H H 0.0000 0.0000 'International Tables Vol C Tables 4.2.6.8 and 6.1.1.4'
N N 0.0311 0.0180 'International Tables Vol C Tables 4.2.6.8 and 6.1.1.4'
O O 0.0492 0.0322 'International Tables Vol C Tables 4.2.6.8 and 6.1.1.4'

loop_
_exptl_crystal_face_index_h
_exptl_crystal_face_index_k
_exptl_crystal_face_index_l
_exptl_crystal_face_perp_dist
-6 7 3 0.0759
1 1 5 0.0966
6 -6 0 0.0740
-2 -8 1 0.0503
-4 -7 -1 0.0759
-11 -2 5 0.0472
-7 4 6 0.0541
8 -5 -5 0.0718
0 8 0 0.0561
2 7 -3 0.0577
4 7 -2 0.0614
7 1 2 0.0759
0 6 -3 0.0737
10 0 0 0.0651
9 4 -5 0.0515
5 5 -5 0.0507
12 -2 -3 0.0664
12 0 -6 0.0603
7 2 -7 0.0587
7 -4 -6 0.0610
-6 5 -1 0.0969
-7 -7 2 0.0504

loop_
_geom_angle_atom_site_label_1
_geom_angle_atom_site_label_2
_geom_angle_atom_site_label_3
_geom_angle
_geom_angle_site_symmetry_1
_geom_angle_site_symmetry_3
_geom_angle_publ_flag
C2 C1 C5 124.26(16) . . ?
C4 C1 C2 107.07(15) . . ?
C4 C1 C5 128.57(16) . . ?
C1 C2 C12 126.62(16) . . ?
C3 C2 C1 106.92(15) . . ?
C3 C2 C12 126.35(16) . . ?
C2 C3 C13 129.41(16) . . ?
C2 C3 N1 108.13(15) . . ?
N1 C3 C13 122.41(15) . . ?
C1 C4 C19 131.40(15) . . ?
N1 C4 C1 107.41(15) . . ?
N1 C4 C19 120.91(16) . . ?
C1 C5 C6 119.86(16) . . ?
O1 C5 C1 121.79(16) . . ?
O1 C5 C6 118.32(15) . . ?
C7 C6 C5 122.08(16) . . ?
C7 C6 C11 119.58(17) . . ?
C11 C6 C5 118.31(17) . . ?
C6 C7 H7 119.8 . . ?
C6 C7 C8 120.43(17) . . ?
C8 C7 H7 119.8 . . ?
C7 C8 H8 120.2 . . ?
C9 C8 C7 119.6(2) . . ?
C9 C8 H8 120.2 . . ?
C8 C9 H9 119.8 . . ?
C10 C9 C8 120.39(18) . . ?
C10 C9 H9 119.8 . . ?
C9 C10 H10 119.9 . . ?
C9 C10 C11 120.22(18) . . ?
C11 C10 H10 119.9 . . ?
C6 C11 H11 120.1 . . ?
C10 C11 C6 119.73(19) . . ?
C10 C11 H11 120.1 . . ?
C2 C12 H12A 109.5 . . ?
C2 C12 H12B 109.5 . . ?
C2 C12 H12C 109.5 . . ?
H12A C12 H12B 109.5 . . ?
H12A C12 H12C 109.5 . . ?
H12B C12 H12C 109.5 . . ?
C14 C13 C3 121.23(15) . . ?
C18 C13 C3 119.94(15) . . ?
C18 C13 C14 118.78(16) . . ?
C13 C14 H14 119.8 . . ?
C15 C14 C13 120.49(17) . . ?
C15 C14 H14 119.8 . . ?
C14 C15 H15 119.8 . . ?
C14 C15 C16 120.40(17) . . ?
C16 C15 H15 119.8 . . ?
C15 C16 H16 120.3 . . ?
C17 C16 C15 119.47(16) . . ?
C17 C16 H16 120.3 . . ?
C16 C17 H17 119.9 . . ?
C18 C17 C16 120.21(18) . . ?
C18 C17 H17 119.9 . . ?
C13 C18 H18 119.7 . . ?
C17 C18 C13 120.64(17) . . ?
C17 C18 H18 119.7 . . ?
C20 C19 C4 122.39(15) . . ?
C20 C19 C24 118.35(16) . . ?
C24 C19 C4 119.26(16) . . ?
C19 C20 H20 119.5 . . ?
C19 C20 C21 121.08(16) . . ?
C21 C20 H20 119.5 . . ?
C20 C21 H21 120.2 . . ?
C22 C21 C20 119.52(17) . . ?
C22 C21 H21 120.2 . . ?
C21 C22 C23 119.90(16) . . ?
O2 C22 C21 124.87(16) . . ?
O2 C22 C23 115.21(15) . . ?
C22 C23 H23 119.9 . . ?
C24 C23 C22 120.15(16) . . ?
C24 C23 H23 119.9 . . ?
C19 C24 H24 119.5 . . ?
C23 C24 C19 120.97(17) . . ?
C23 C24 H24 119.5 . . ?
H25A C25 H25B 109.5 . . ?
H25A C25 H25C 109.5 . . ?
H25B C25 H25C 109.5 . . ?
O2 C25 H25A 109.5 . . ?
O2 C25 H25B 109.5 . . ?
O2 C25 H25C 109.5 . . ?
C3 N1 H1 126.5(16) . . ?
C4 N1 C3 110.40(15) . . ?
C4 N1 H1 123.1(16) . . ?
C22 O2 C25 117.25(15) . . ?

loop_
_geom_bond_atom_site_label_1
_geom_bond_atom_site_label_2
_geom_bond_distance
_geom_bond_site_symmetry_2
_geom_bond_publ_flag
C1 C2 1.442(2) . ?
C1 C4 1.400(3) . ?
C1 C5 1.463(2) . ?
C2 C3 1.372(2) . ?
C2 C12 1.497(3) . ?
C3 C13 1.473(2) . ?
C3 N1 1.385(2) . ?
C4 C19 1.467(2) . ?
C4 N1 1.358(2) . ?
C5 C6 1.504(2) . ?
C5 O1 1.232(2) . ?
C6 C7 1.391(3) . ?
C6 C11 1.398(3) . ?
C7 H7 0.9300 . ?
C7 C8 1.392(3) . ?
C8 H8 0.9300 . ?
C8 C9 1.387(3) . ?
C9 H9 0.9300 . ?
C9 C10 1.385(3) . ?
C10 H10 0.9300 . ?
C10 C11 1.391(3) . ?
C11 H11 0.9300 . ?
C12 H12A 0.9600 . ?
C12 H12B 0.9600 . ?
C12 H12C 0.9600 . ?
C13 C14 1.398(2) . ?
C13 C18 1.397(3) . ?
C14 H14 0.9300 . ?
C14 C15 1.388(3) . ?
C15 H15 0.9300 . ?
C15 C16 1.393(3) . ?
C16 H16 0.9300 . ?
C16 C17 1.391(3) . ?
C17 H17 0.9300 . ?
C17 C18 1.390(3) . ?
C18 H18 0.9300 . ?
C19 C20 1.391(3) . ?
C19 C24 1.405(2) . ?
C20 H20 0.9300 . ?
C20 C21 1.395(3) . ?
C21 H21 0.9300 . ?
C21 C22 1.392(2) . ?
C22 C23 1.394(3) . ?
C22 O2 1.367(2) . ?
C23 H23 0.9300 . ?
C23 C24 1.376(2) . ?
C24 H24 0.9300 . ?
C25 H25A 0.9600 . ?
C25 H25B 0.9600 . ?
C25 H25C 0.9600 . ?
C25 O2 1.418(2) . ?
N1 H1 0.87(3) . ?

loop_
_geom_hbond_atom_site_label_D
_geom_hbond_atom_site_label_H
_geom_hbond_atom_site_label_A
_geom_hbond_distance_DH
_geom_hbond_distance_HA
_geom_hbond_distance_DA
_geom_hbond_angle_DHA
_geom_hbond_site_symmetry_A
_geom_hbond_publ_flag
N1 H1 O1 0.87(3) 2.20(3) 3.050(2) 165(2) 4_565 yes

loop_
_geom_torsion_atom_site_label_1
_geom_torsion_atom_site_label_2
_geom_torsion_atom_site_label_3
_geom_torsion_atom_site_label_4
_geom_torsion
_geom_torsion_site_symmetry_1
_geom_torsion_site_symmetry_2
_geom_torsion_site_symmetry_3
_geom_torsion_site_symmetry_4
_geom_torsion_publ_flag
C1 C2 C3 C13 179.51(16) . . . . ?
C1 C2 C3 N1 2.21(18) . . . . ?
C1 C4 C19 C20 -138.42(19) . . . . ?
C1 C4 C19 C24 42.5(3) . . . . ?
C1 C4 N1 C3 -1.01(19) . . . . ?
C1 C5 C6 C7 42.1(2) . . . . ?
C1 C5 C6 C11 -139.74(17) . . . . ?
C2 C1 C4 C19 -171.44(17) . . . . ?
C2 C1 C4 N1 2.33(18) . . . . ?
C2 C1 C5 C6 -156.57(16) . . . . ?
C2 C1 C5 O1 21.3(3) . . . . ?
C2 C3 C13 C14 -131.5(2) . . . . ?
C2 C3 C13 C18 46.1(3) . . . . ?
C2 C3 N1 C4 -0.80(19) . . . . ?
C3 C13 C14 C15 176.84(17) . . . . ?
C3 C13 C18 C17 -176.34(18) . . . . ?
C4 C1 C2 C3 -2.82(18) . . . . ?
C4 C1 C2 C12 173.55(17) . . . . ?
C4 C1 C5 C6 19.3(3) . . . . ?
C4 C1 C5 O1 -162.75(17) . . . . ?
C4 C19 C20 C21 -179.23(16) . . . . ?
C4 C19 C24 C23 -179.65(15) . . . . ?
C5 C1 C2 C3 173.84(16) . . . . ?
C5 C1 C2 C12 -9.8(3) . . . . ?
C5 C1 C4 C19 12.1(3) . . . . ?
C5 C1 C4 N1 -174.13(16) . . . . ?
C5 C6 C7 C8 178.00(17) . . . . ?
C5 C6 C11 C10 -179.88(16) . . . . ?
C6 C7 C8 C9 1.4(3) . . . . ?
C7 C6 C11 C10 -1.7(3) . . . . ?
C7 C8 C9 C10 -0.9(3) . . . . ?
C8 C9 C10 C11 -0.9(3) . . . . ?
C9 C10 C11 C6 2.2(3) . . . . ?
C11 C6 C7 C8 -0.1(3) . . . . ?
C12 C2 C3 C13 3.1(3) . . . . ?
C12 C2 C3 N1 -174.16(16) . . . . ?
C13 C3 N1 C4 -178.33(15) . . . . ?
C13 C14 C15 C16 0.0(3) . . . . ?
C14 C13 C18 C17 1.3(3) . . . . ?
C14 C15 C16 C17 0.2(3) . . . . ?
C15 C16 C17 C18 0.3(3) . . . . ?
C16 C17 C18 C13 -1.1(3) . . . . ?
C18 C13 C14 C15 -0.8(3) . . . . ?
C19 C4 N1 C3 173.55(14) . . . . ?
C19 C20 C21 C22 -0.5(3) . . . . ?
C20 C19 C24 C23 1.2(2) . . . . ?
C20 C21 C22 C23 0.0(2) . . . . ?
C20 C21 C22 O2 178.39(15) . . . . ?
C21 C22 C23 C24 1.1(2) . . . . ?
C21 C22 O2 C25 7.5(2) . . . . ?
C22 C23 C24 C19 -1.7(3) . . . . ?
C23 C22 O2 C25 -174.07(16) . . . . ?
C24 C19 C20 C21 -0.1(2) . . . . ?
N1 C3 C13 C14 45.4(2) . . . . ?
N1 C3 C13 C18 -136.96(18) . . . . ?
N1 C4 C19 C20 48.5(2) . . . . ?
N1 C4 C19 C24 -130.56(17) . . . . ?
O1 C5 C6 C7 -135.84(18) . . . . ?
O1 C5 C6 C11 42.3(2) . . . . ?
O2 C22 C23 C24 -177.46(15) . . . . ?

loop_
_exptl_oxdiff_crystal_face_indexfrac_h
_exptl_oxdiff_crystal_face_indexfrac_k
_exptl_oxdiff_crystal_face_indexfrac_l
_exptl_oxdiff_crystal_face_x
_exptl_oxdiff_crystal_face_y
_exptl_oxdiff_crystal_face_z
-6.0017 6.9982 3.0065 -0.5147 0.8081 0.3319
1.0037 1.0027 4.9965 -0.3550 0.4292 -0.8706
6.0036 -5.9969 -0.0079 0.2932 -0.5096 -0.7855
-1.9971 -7.9997 0.9967 0.9054 -0.2444 -0.3934
-3.9994 -7.0016 -0.9999 0.9901 -0.2901 0.1546
-10.9985 -2.0022 5.0043 0.6220 0.7026 -0.0312
-6.9987 3.9995 6.0037 -0.2639 0.9430 -0.2346
8.0001 -4.9985 -5.0057 0.2736 -0.9450 -0.0638
-0.0027 7.9993 0.0042 -0.8338 0.3977 0.3902
1.9959 6.9988 -2.9959 -0.7230 0.0288 0.6795
3.9972 7.0001 -1.9981 -0.8729 0.0413 0.3478
7.0030 1.0039 1.9937 -0.5699 -0.0309 -0.8611
-0.0043 5.9980 -2.9949 -0.5081 0.0495 0.7950
10.0027 0.0043 -0.0079 -0.5536 -0.3522 -0.8214
8.9973 4.0011 -5.0017 -0.7197 -0.5328 0.2931
4.9959 4.9993 -4.9980 -0.6025 -0.3422 0.6704
12.0016 -1.9961 -3.0085 -0.3386 -0.7709 -0.5809
11.9987 0.0023 -6.0055 -0.4298 -0.9202 0.0190
6.9959 1.9995 -6.9999 -0.3224 -0.7277 0.6947
6.9987 -3.9995 -6.0037 0.2639 -0.9430 0.2346
-6.0040 4.9965 -0.9920 -0.1499 0.3770 0.9042
-6.9980 -7.0014 2.0005 1.0389 0.0644 -0.1013
